data_7230131
loop_
_publ_author_name
'Filatov, Mikhail A.'
'Karuthedath, Safakath'
'Polestshuk, Pavel M.'
'Callaghan, Susan'
'Flanagan, Keith J.'
'Telitchko, Maxime'
'Wiesner, Thomas'
'Laquai, Fr\'ed\'eric'
'Senge, Mathias O.'

_publ_section_title
;
 Control of triplet state generation in heavy atom-free BODIPY-anthracene
 dyads by media polarity and structural factors.
;
_journal_issue 12
_journal_name_full 'Physical chemistry chemical physics : PCCP'
_journal_page_first 8016
_journal_page_last 8031
_journal_paper_doi 10.1039/c7cp08472b
_journal_volume 20
_journal_year 2018
_chemical_formula_moiety 'C H Cl3, 2(C12.5 H9.5 B0.5 F N)'
_chemical_formula_sum 'C26 H20 B Cl3 F2 N2'
_chemical_formula_weight 515.60
_chemical_name_systematic 3,5-Dimethyl-8-(anthracen-9-yl)-4,4-difluoro-4-bora-3a,4a-diaza-s-indacene
_space_group_crystal_system monoclinic
_space_group_IT_number 13
_space_group_name_Hall '-P 2yc'
_space_group_name_H-M_alt 'P 1 2/c 1'
_symmetry_space_group_name_Hall '-P 2yc'
_symmetry_space_group_name_H-M 'P 1 2/c 1'
_atom_sites_solution_hydrogens geom
_atom_sites_solution_primary dual
_audit_creation_date 2017-10-08
_audit_creation_method
;
Olex2 1.2
(compiled 2017.08.10 svn.r3458 for OlexSys, GUI svn.r5381)
;
_audit_update_record
;
2017-11-12 deposited with the CCDC.
2018-02-12 downloaded from the CCDC.
;
_cell_angle_alpha 90
_cell_angle_beta 93.737(2)
_cell_angle_gamma 90
_cell_formula_units_Z 4
_cell_length_a 14.2315(15)
_cell_length_b 11.3053(12)
_cell_length_c 15.4276(16)
_cell_measurement_reflns_used 4339
_cell_measurement_temperature 100
_cell_measurement_theta_max 26.85
_cell_measurement_theta_min 2.23
_cell_volume 2476.9(5)
_computing_cell_refinement 'SAINT v8.37A (Bruker, 2015)'
_computing_data_collection 'APEX 3 (Bruker, 2016) '
_computing_data_reduction 'SAINT v8.37A (Bruker, 2015)'
_computing_molecular_graphics 'Olex2 (Dolomanov et al., 2009)'
_computing_publication_material 'Olex2 (Dolomanov et al., 2009)'
_computing_structure_refinement 'XL (Sheldrick, 2008)'
_computing_structure_solution 'XT (Sheldrick, 2015)'
_diffrn_ambient_temperature 100.0
_diffrn_detector 'Bruker APEX2 area detector'
_diffrn_detector_area_resol_mean 7.9
_diffrn_detector_type 'CCD area detector'
_diffrn_measured_fraction_theta_full 1.000
_diffrn_measured_fraction_theta_max 1.000
_diffrn_measurement_device 'Kappa diffractometer'
_diffrn_measurement_device_type 'Bruker SMART APEX2 area detector'
_diffrn_measurement_method '\w and \f scans'
_diffrn_radiation_monochromator graphite
_diffrn_radiation_probe x-ray
_diffrn_radiation_type MoK\a
_diffrn_radiation_wavelength 0.71073
_diffrn_reflns_av_R_equivalents 0.0633
_diffrn_reflns_av_unetI/netI 0.0395
_diffrn_reflns_Laue_measured_fraction_full 1.000
_diffrn_reflns_Laue_measured_fraction_max 1.000
_diffrn_reflns_limit_h_max 17
_diffrn_reflns_limit_h_min -15
_diffrn_reflns_limit_k_max 13
_diffrn_reflns_limit_k_min -13
_diffrn_reflns_limit_l_max 18
_diffrn_reflns_limit_l_min -18
_diffrn_reflns_number 30226
_diffrn_reflns_point_group_measured_fraction_full 1.000
_diffrn_reflns_point_group_measured_fraction_max 1.000
_diffrn_reflns_theta_full 25.242
_diffrn_reflns_theta_max 25.490
_diffrn_reflns_theta_min 1.801
_diffrn_source 'standard sealed X-ray tube'
_diffrn_source_type 'Siemens, KFF Mo 2K -90 C'
_diffrn_standards_number 0
_exptl_absorpt_coefficient_mu 0.403
_exptl_absorpt_correction_T_max 0.7456
_exptl_absorpt_correction_T_min 0.6669
_exptl_absorpt_correction_type multi-scan
_exptl_absorpt_process_details
'SADABS-2016/2 (Bruker,2016/2) was used for absorption correction. wR2(int) was 0.0581 before and 0.0528 after correction. The Ratio of minimum to maximum transmission is 0.8944. The \l/2 correction factor is Not present.'
_exptl_crystal_colour orange
_exptl_crystal_colour_primary orange
_exptl_crystal_density_diffrn 1.383
_exptl_crystal_density_method 'not measured'
_exptl_crystal_description Block
_exptl_crystal_F_000 1056
_exptl_crystal_recrystallization_method 'The material was recrystallised from chloroform by slow evaporation'
_exptl_crystal_size_max 0.28
_exptl_crystal_size_mid 0.2
_exptl_crystal_size_min 0.06
_refine_diff_density_max 0.366
_refine_diff_density_min -0.450
_refine_diff_density_rms 0.054
_refine_ls_extinction_method none
_refine_ls_goodness_of_fit_ref 1.013
_refine_ls_hydrogen_treatment constr
_refine_ls_matrix_type full
_refine_ls_number_parameters 421
_refine_ls_number_reflns 4620
_refine_ls_number_restraints 307
_refine_ls_restrained_S_all 1.580
_refine_ls_R_factor_all 0.0849
_refine_ls_R_factor_gt 0.0480
_refine_ls_shift/su_max 0.001
_refine_ls_shift/su_mean 0.000
_refine_ls_structure_factor_coef Fsqd
_refine_ls_weighting_details 'w=1/[\s^2^(Fo^2^)+(0.0547P)^2^+2.1573P] where P=(Fo^2^+2Fc^2^)/3'
_refine_ls_weighting_scheme calc
_refine_ls_wR_factor_gt 0.1102
_refine_ls_wR_factor_ref 0.1289
_reflns_Friedel_coverage 0.000
_reflns_number_gt 3153
_reflns_number_total 4620
_reflns_threshold_expression 'I > 2\s(I)'
_cod_data_source_file c7cp08472b2.cif
_cod_data_source_block kjf153a
_cod_depositor_comments 'Adding full bibliography for 7230130--7230136.cif.'
_cod_database_code 7230131
_shelx_shelxl_version_number 2014/7
_shelx_space_group_comment
;
The symmetry employed for this shelxl refinement is uniquely defined
by the following loop, which should always be used as a source of
symmetry information in preference to the above space-group names.
They are only intended as comments.
;
_shelx_estimated_absorpt_t_max 0.976
_shelx_estimated_absorpt_t_min 0.896
_olex2_refinement_description
;
1. Fixed Uiso
 At 1.2 times of:
  All C(H) groups
 At 1.5 times of:
  All C(H,H,H) groups
2. Restrained distances
 Cl3-C1X
 1.73 with sigma of 0.01
 Cl3-C1X \\sim Cl1-C1X \\sim Cl2-C1X
 with sigma of 0.02
 Cl3-C1X \\sim Cl9-C1X \\sim Cl12-C1X \\sim Cl6-C1X \\sim Cl1-C1X \\sim Cl7-C1X
\\sim Cl4-C1X \\sim Cl10-
 C1X \\sim Cl2-C1X \\sim Cl11-C1X \\sim Cl5-C1X \\sim Cl8-C1X
 with sigma of 0.02
 Cl3-C1X \\sim Cl9-C3X \\sim Cl12-C4X \\sim Cl6-C2X \\sim Cl1-C1X \\sim Cl7-C3X
\\sim Cl4-C2X \\sim Cl10-
 C4X \\sim Cl11-C4X \\sim Cl2-C1X \\sim Cl5-C2X \\sim Cl8-C3X
 with sigma of 0.02
3. Uiso/Uaniso restraints and constraints
Uanis(Cl3) \\sim Ueq, Uanis(Cl9) \\sim Ueq, Uanis(Cl12) \\sim Ueq, Uanis(Cl6)
\\sim Ueq, Uanis(Cl1) \\sim Ueq, Uanis(Cl7) \\sim Ueq, Uanis(Cl4) \\sim Ueq,
Uanis(Cl10) \\sim Ueq, Uanis(Cl2) \\sim Ueq, Uanis(Cl5) \\sim Ueq, Uanis(Cl11)
\\sim Ueq, Uanis(Cl8) \\sim Ueq: with sigma of 0.001 and sigma for terminal
atoms of 0.002
Uanis(C3X) \\sim Ueq, Uanis(C1X) \\sim Ueq, Uanis(C4X) \\sim Ueq, Uanis(C2X)
\\sim Ueq: with sigma of 0.001 and sigma for terminal atoms of 0.002
Uanis(C1X) \\sim Ueq, Uanis(C4X) \\sim Ueq, Uanis(C2X) \\sim Ueq, Uanis(C3X)
\\sim Ueq: with sigma of 0.001 and sigma for terminal atoms of 0.002
4. Others
 Fixed Sof: Cl1(0.5) C1X(0.5) H1X(0.5) Cl2(0.5) Cl3(0.5) C4X(0.1) H4X(0.1)
 Cl10(0.1) Cl11(0.1) Cl12(0.1) C2X(0.27) H2X(0.27) Cl4(0.27) Cl5(0.27)
 Cl6(0.27) C3X(0.13) H3X(0.13) Cl7(0.13) Cl8(0.13) Cl9(0.13)
5.a Ternary CH refined with riding coordinates:
 C1X(H1X), C4X(H4X), C2X(H2X), C3X(H3X)
5.b Aromatic/amide H refined with riding coordinates:
 C20(H20), C2(H2), C1(H1), C17(H17), C18(H18), C19(H19), C22(H22), C2(H2),
 C1(H1), C17(H17), C18(H18), C19(H19), C20(H20), C22(H22)
5.c Idealised Me refined as rotating group:
 C23(H23A,H23B,H23C), C23(H23A,H23B,H23C)
;
_olex2_diffrn_ambient_temperature_device 'Oxford Cryosystems'
_olex2_exptl_crystal_mounting_method 'The crystal was mounted on a MITIGEN micromount with oil'
_olex2_submission_special_instructions 'No special instructions were received'

loop_
_space_group_symop_operation_xyz
'x, y, z'
'-x, y, -z+1/2'
'-x, -y, -z'
'x, -y, z-1/2'

loop_
_atom_site_label
_atom_site_type_symbol
_atom_site_fract_x
_atom_site_fract_y
_atom_site_fract_z
_atom_site_U_iso_or_equiv
_atom_site_adp_type
_atom_site_occupancy
_atom_site_site_symmetry_order
_atom_site_calc_flag
_atom_site_refinement_flags_posn
_atom_site_refinement_flags_adp
_atom_site_refinement_flags_occupancy
_atom_site_disorder_assembly
_atom_site_disorder_group
Cl1 Cl 0.79535(15) 0.8145(2) 0.41445(14) 0.0540(6) Uani 0.5 1 d D U . A 1
C1X C 0.7157(7) 0.7627(5) 0.4888(4) 0.037(7) Uani 0.5 1 d D U . A 1
H1X H 0.6511 0.7898 0.4685 0.044 Uiso 0.5 1 calc R . . A 1
Cl2 Cl 0.7335(3) 0.7967(4) 0.5947(3) 0.0551(12) Uani 0.5 1 d D U . A 1
Cl3 Cl 0.7210(3) 0.6008(3) 0.4751(2) 0.0579(9) Uani 0.5 1 d D U . A 1
C4X C 0.717(3) 0.7746(12) 0.4947(15) 0.12(2) Uani 0.1 1 d D U . B 4
H4X H 0.6534 0.7678 0.5185 0.140 Uiso 0.1 1 calc R . . B 4
Cl10 Cl 0.7219(7) 0.9271(7) 0.4686(6) 0.035(2) Uani 0.1 1 d D U . B 4
Cl11 Cl 0.7926(12) 0.7777(15) 0.5907(8) 0.055(4) Uani 0.1 1 d D U . B 4
Cl12 Cl 0.7202(8) 0.6478(8) 0.4285(6) 0.033(2) Uani 0.1 1 d D U . B 4
C2X C 0.7076(12) 0.7772(10) 0.4857(7) 0.050(9) Uani 0.27 1 d D U . C 2
H2X H 0.6373 0.7732 0.4786 0.060 Uiso 0.27 1 calc R . . C 2
Cl4 Cl 0.7511(4) 0.9133(5) 0.4481(3) 0.0611(13) Uani 0.27 1 d D U . C 2
Cl5 Cl 0.7496(6) 0.7718(7) 0.5982(4) 0.0362(14) Uani 0.27 1 d D U . C 2
Cl6 Cl 0.7597(4) 0.6733(5) 0.4229(3) 0.0877(16) Uani 0.27 1 d D U . C 2
C3X C 0.7221(18) 0.7550(15) 0.4883(10) 0.028(18) Uani 0.13 1 d D U . D 3
H3X H 0.6598 0.7892 0.5012 0.033 Uiso 0.13 1 calc R . . D 3
Cl7 Cl 0.7800(6) 0.8647(7) 0.4284(5) 0.0328(18) Uani 0.13 1 d D U . D 3
Cl8 Cl 0.7883(10) 0.7405(9) 0.5916(6) 0.052(3) Uani 0.13 1 d D U . D 3
Cl9 Cl 0.7008(9) 0.6101(10) 0.4570(9) 0.044(3) Uani 0.13 1 d D U . D 3
C20 C 0.47622(17) 0.1367(2) 0.09074(15) 0.0220(5) Uani 1 1 d . . . . .
H20 H 0.4784 0.0527 0.0908 0.026 Uiso 1 1 calc R . . . .
F13_1 F 0.53161(10) 0.85874(12) 0.31975(9) 0.0254(3) Uani 1 1 d . . . . .
N10_1 N 0.58073(14) 0.70641(16) 0.22313(12) 0.0177(4) Uani 1 1 d . . . . .
C3_1 C 0.66524(17) 0.7411(2) 0.19608(15) 0.0201(5) Uani 1 1 d . . . . .
C2_1 C 0.71690(17) 0.6396(2) 0.17601(16) 0.0241(6) Uani 1 1 d . . . . .
H2_1 H 0.7781 0.6389 0.1549 0.029 Uiso 1 1 calc R . . . .
C1_1 C 0.66340(17) 0.5414(2) 0.19221(15) 0.0211(5) Uani 1 1 d . . . . .
H1_1 H 0.6809 0.4612 0.1844 0.025 Uiso 1 1 calc R . . . .
C9_1 C 0.57800(16) 0.58218(19) 0.22251(15) 0.0173(5) Uani 1 1 d . . . . .
C8_1 C 0.5000 0.5210(3) 0.2500 0.0171(7) Uani 1 2 d S T P . .
C15_1 C 0.5000 0.3879(3) 0.2500 0.0159(7) Uani 1 2 d S T P . .
C16_1 C 0.48761(15) 0.3262(2) 0.17066(14) 0.0159(5) Uani 1 1 d . . . . .
C17_1 C 0.47103(16) 0.3845(2) 0.08857(15) 0.0198(5) Uani 1 1 d . . . . .
H17_1 H 0.4691 0.4684 0.0865 0.024 Uiso 1 1 calc R . . . .
C18_1 C 0.45801(17) 0.3216(2) 0.01348(15) 0.0227(6) Uani 1 1 d . . . . .
H18_1 H 0.4465 0.3622 -0.0401 0.027 Uiso 1 1 calc R . . . .
C19_1 C 0.46136(18) 0.1953(2) 0.01414(15) 0.0229(6) Uani 1 1 d . . . . .
H19_1 H 0.4532 0.1524 -0.0388 0.028 Uiso 1 1 calc R . . . .
C21_1 C 0.48863(16) 0.1991(2) 0.17130(15) 0.0178(5) Uani 1 1 d . . . . .
C22_1 C 0.5000 0.1388(3) 0.2500 0.0200(7) Uani 1 2 d S T P . .
H22_1 H 0.5000 0.0547 0.2500 0.024 Uiso 1 2 calc RS T P . .
C23_1 C 0.69470(19) 0.8668(2) 0.18954(18) 0.0283(6) Uani 1 1 d . . . . .
H23A_1 H 0.6536 0.9166 0.2227 0.042 Uiso 1 1 calc GR . . . .
H23B_1 H 0.6900 0.8913 0.1285 0.042 Uiso 1 1 calc GR . . . .
H23C_1 H 0.7600 0.8753 0.2131 0.042 Uiso 1 1 calc GR . . . .
B4_1 B 0.5000 0.7870(3) 0.2500 0.0179(8) Uani 1 2 d S T P . .
F13_2 F 0.92337(10) 0.87083(12) 0.26681(9) 0.0266(4) Uani 1 1 d . . . . .
N10_2 N 0.97454(14) 0.71789(17) 0.17118(12) 0.0195(5) Uani 1 1 d . . . . .
C3_2 C 0.94791(18) 0.7519(2) 0.08881(16) 0.0239(6) Uani 1 1 d . . . . .
C2_2 C 0.92957(18) 0.6510(2) 0.03760(16) 0.0261(6) Uani 1 1 d . . . . .
H2_2 H 0.9099 0.6503 -0.0224 0.031 Uiso 1 1 calc R . . . .
C1_2 C 0.94518(17) 0.5528(2) 0.08998(15) 0.0216(5) Uani 1 1 d . . . . .
H1_2 H 0.9378 0.4724 0.0728 0.026 Uiso 1 1 calc R . . . .
C9_2 C 0.97407(16) 0.5944(2) 0.17378(15) 0.0180(5) Uani 1 1 d . . . . .
C8_2 C 1.0000 0.5329(3) 0.2500 0.0167(7) Uani 1 2 d S T P . .
C15_2 C 1.0000 0.4008(3) 0.2500 0.0174(7) Uani 1 2 d S T P . .
C16_2 C 0.92250(16) 0.3392(2) 0.28036(15) 0.0182(5) Uani 1 1 d . . . . .
C17_2 C 0.84163(16) 0.3980(2) 0.31049(15) 0.0207(5) Uani 1 1 d . . . . .
H17_2 H 0.8391 0.4819 0.3104 0.025 Uiso 1 1 calc R . . . .
C18_2 C 0.76831(18) 0.3349(2) 0.33925(16) 0.0261(6) Uani 1 1 d . . . . .
H18_2 H 0.7153 0.3756 0.3589 0.031 Uiso 1 1 calc R . . . .
C19_2 C 0.76974(19) 0.2098(2) 0.34044(18) 0.0296(6) Uani 1 1 d . . . . .
H19_2 H 0.7182 0.1674 0.3613 0.036 Uiso 1 1 calc R . . . .
C20_2 C 0.84441(18) 0.1501(2) 0.31198(17) 0.0266(6) Uani 1 1 d . . . . .
H20_2 H 0.8445 0.0661 0.3128 0.032 Uiso 1 1 calc R . . . .
C21_2 C 0.92317(17) 0.2119(2) 0.28069(16) 0.0206(5) Uani 1 1 d . . . . .
C22_2 C 1.0000 0.1522(3) 0.2500 0.0228(8) Uani 1 2 d S T P . .
H22_2 H 1.0000 0.0682 0.2500 0.027 Uiso 1 2 calc RS T P . .
C23_2 C 0.9427(2) 0.8785(2) 0.06157(18) 0.0351(7) Uani 1 1 d . . . . .
H23A_2 H 0.9047 0.9227 0.1012 0.053 Uiso 1 1 calc GR . . . .
H23B_2 H 0.9136 0.8839 0.0023 0.053 Uiso 1 1 calc GR . . . .
H23C_2 H 1.0063 0.9119 0.0633 0.053 Uiso 1 1 calc GR . . . .
B4_2 B 1.0000 0.7991(3) 0.2500 0.0210(9) Uani 1 2 d S T P . .

loop_
_atom_site_aniso_label
_atom_site_aniso_U_11
_atom_site_aniso_U_22
_atom_site_aniso_U_33
_atom_site_aniso_U_23
_atom_site_aniso_U_13
_atom_site_aniso_U_12
Cl1 0.0467(11) 0.0652(12) 0.0508(11) 0.0156(10) 0.0091(8) -0.0110(10)
C1X 0.035(7) 0.038(7) 0.037(8) 0.0008(10) 0.0031(11) 0.0001(10)
Cl2 0.0586(19) 0.0579(18) 0.0487(14) -0.0104(12) 0.0018(11) 0.0096(13)
Cl3 0.0587(15) 0.0544(13) 0.0599(17) -0.0140(11) -0.0008(12) 0.0030(10)
C4X 0.12(2) 0.12(2) 0.12(2) 0.0001(10) 0.0077(19) 0.0000(10)
Cl10 0.035(3) 0.035(3) 0.036(3) -0.0002(18) 0.0037(19) 0.0031(18)
Cl11 0.058(5) 0.055(5) 0.052(4) -0.002(2) 0.001(2) -0.003(2)
Cl12 0.035(3) 0.034(3) 0.032(3) -0.0043(18) 0.0067(19) -0.0039(19)
C2X 0.049(9) 0.051(9) 0.050(9) 0.0003(10) 0.0035(12) 0.0000(10)
Cl4 0.064(2) 0.0602(19) 0.059(2) 0.0115(15) 0.0045(16) -0.0062(16)
Cl5 0.042(2) 0.040(2) 0.0274(17) 0.0013(14) 0.0084(15) 0.0067(18)
Cl6 0.093(2) 0.084(2) 0.087(2) -0.0211(17) 0.0110(17) 0.0062(17)
C3X 0.027(18) 0.028(18) 0.028(18) 0.0002(10) 0.0021(16) 0.0000(10)
Cl7 0.033(2) 0.033(2) 0.033(2) 0.0012(18) 0.0098(17) -0.0001(18)
Cl8 0.057(3) 0.053(3) 0.047(3) 0.0027(19) 0.0006(19) 0.003(2)
Cl9 0.044(3) 0.045(3) 0.042(3) -0.0073(19) 0.003(2) -0.0044(19)
C20 0.0290(14) 0.0164(12) 0.0208(13) -0.0028(10) 0.0019(10) 0.0017(11)
F13_1 0.0342(8) 0.0195(7) 0.0231(7) -0.0060(6) 0.0059(6) -0.0069(6)
N10_1 0.0203(11) 0.0147(10) 0.0181(10) 0.0003(8) 0.0000(8) -0.0015(8)
C3_1 0.0196(13) 0.0219(13) 0.0186(12) 0.0018(10) -0.0007(10) -0.0022(10)
C2_1 0.0160(12) 0.0282(14) 0.0283(14) 0.0053(11) 0.0039(10) 0.0010(11)
C1_1 0.0211(13) 0.0218(13) 0.0203(13) 0.0021(10) 0.0009(10) 0.0032(10)
C9_1 0.0211(13) 0.0143(11) 0.0164(12) 0.0020(9) 0.0008(10) -0.0006(10)
C8_1 0.0209(18) 0.0166(17) 0.0134(16) 0.000 -0.0025(14) 0.000
C15_1 0.0123(16) 0.0153(16) 0.0200(17) 0.000 0.0009(13) 0.000
C16_1 0.0120(11) 0.0180(12) 0.0178(12) 0.0010(9) 0.0014(9) 0.0007(9)
C17_1 0.0214(13) 0.0176(12) 0.0205(13) 0.0009(10) 0.0006(10) -0.0005(10)
C18_1 0.0258(14) 0.0258(13) 0.0163(12) 0.0029(10) 0.0009(10) -0.0009(11)
C19_1 0.0297(14) 0.0236(13) 0.0153(12) -0.0056(10) -0.0001(11) -0.0007(11)
C21_1 0.0191(12) 0.0170(12) 0.0174(12) -0.0011(10) 0.0035(10) -0.0006(10)
C22_1 0.0246(19) 0.0151(16) 0.0205(18) 0.000 0.0037(14) 0.000
C23_1 0.0272(14) 0.0229(13) 0.0345(15) 0.0057(12) -0.0007(12) -0.0063(11)
B4_1 0.025(2) 0.0111(18) 0.0172(19) 0.000 0.0005(16) 0.000
F13_2 0.0270(8) 0.0186(7) 0.0341(8) -0.0023(6) 0.0024(6) 0.0041(6)
N10_2 0.0201(11) 0.0175(10) 0.0210(11) 0.0027(8) 0.0032(9) 0.0008(8)
C3_2 0.0247(14) 0.0253(13) 0.0219(13) 0.0065(11) 0.0036(11) 0.0028(11)
C2_2 0.0289(14) 0.0319(15) 0.0173(12) 0.0014(11) 0.0005(11) 0.0046(12)
C1_2 0.0223(13) 0.0224(13) 0.0204(13) -0.0033(11) 0.0034(10) 0.0012(11)
C9_2 0.0176(12) 0.0152(11) 0.0215(13) 0.0001(10) 0.0030(10) -0.0001(10)
C8_2 0.0148(17) 0.0169(17) 0.0188(17) 0.000 0.0037(13) 0.000
C15_2 0.0190(18) 0.0169(16) 0.0161(17) 0.000 -0.0008(14) 0.000
C16_2 0.0181(12) 0.0187(12) 0.0177(12) 0.0005(10) 0.0002(9) -0.0019(10)
C17_2 0.0195(13) 0.0205(12) 0.0216(13) 0.0021(10) -0.0010(10) 0.0009(10)
C18_2 0.0177(13) 0.0332(15) 0.0275(14) 0.0028(12) 0.0026(11) 0.0020(11)
C19_2 0.0221(14) 0.0310(15) 0.0359(16) 0.0087(12) 0.0037(12) -0.0063(12)
C20_2 0.0254(14) 0.0195(13) 0.0345(15) 0.0060(12) -0.0001(11) -0.0049(11)
C21_2 0.0211(13) 0.0184(12) 0.0220(13) 0.0021(10) -0.0020(10) -0.0029(10)
C22_2 0.0256(19) 0.0148(17) 0.0276(19) 0.000 0.0000(15) 0.000
C23_2 0.0455(18) 0.0273(15) 0.0325(16) 0.0136(12) 0.0018(13) 0.0023(13)
B4_2 0.024(2) 0.0148(19) 0.025(2) 0.000 0.0011(17) 0.000

loop_
_atom_type_symbol
_atom_type_description
_atom_type_scat_dispersion_real
_atom_type_scat_dispersion_imag
_atom_type_scat_source
C C 0.0033 0.0016 'International Tables Vol C Tables 4.2.6.8 and 6.1.1.4'
H H 0.0000 0.0000 'International Tables Vol C Tables 4.2.6.8 and 6.1.1.4'
B B 0.0013 0.0007 'International Tables Vol C Tables 4.2.6.8 and 6.1.1.4'
Cl Cl 0.1484 0.1585 'International Tables Vol C Tables 4.2.6.8 and 6.1.1.4'
F F 0.0171 0.0103 'International Tables Vol C Tables 4.2.6.8 and 6.1.1.4'
N N 0.0061 0.0033 'International Tables Vol C Tables 4.2.6.8 and 6.1.1.4'

loop_
_geom_angle_atom_site_label_1
_geom_angle_atom_site_label_2
_geom_angle_atom_site_label_3
_geom_angle
_geom_angle_site_symmetry_1
_geom_angle_site_symmetry_3
Cl1 C1X H1X 108.1 . .
Cl1 C1X Cl3 102.9(4) . .
Cl2 C1X Cl1 119.6(5) . .
Cl2 C1X H1X 108.1 . .
Cl2 C1X Cl3 109.5(4) . .
Cl3 C1X H1X 108.1 . .
Cl10 C4X H4X 102.1 . .
Cl10 C4X Cl11 98.0(11) . .
Cl11 C4X H4X 102.1 . .
Cl12 C4X H4X 102.1 . .
Cl12 C4X Cl10 131.0(17) . .
Cl12 C4X Cl11 117.6(14) . .
Cl4 C2X H2X 111.8 . .
Cl4 C2X Cl5 104.2(7) . .
Cl5 C2X H2X 111.8 . .
Cl6 C2X H2X 111.8 . .
Cl6 C2X Cl4 103.6(8) . .
Cl6 C2X Cl5 113.1(9) . .
Cl7 C3X H3X 106.2 . .
Cl7 C3X Cl8 106.9(10) . .
Cl8 C3X H3X 106.2 . .
Cl9 C3X H3X 106.2 . .
Cl9 C3X Cl7 126.4(14) . .
Cl9 C3X Cl8 103.5(10) . .
C19_1 C20 H20 119.4 . .
C19_1 C20 C21_1 121.3(2) . .
C21_1 C20 H20 119.4 . .
C3_1 N10_1 C9_1 108.14(19) . .
C3_1 N10_1 B4_1 127.1(2) . .
C9_1 N10_1 B4_1 124.8(2) . .
N10_1 C3_1 C2_1 108.6(2) . .
N10_1 C3_1 C23_1 123.8(2) . .
C2_1 C3_1 C23_1 127.6(2) . .
C3_1 C2_1 H2_1 125.9 . .
C1_1 C2_1 C3_1 108.3(2) . .
C1_1 C2_1 H2_1 125.9 . .
C2_1 C1_1 H1_1 126.4 . .
C2_1 C1_1 C9_1 107.2(2) . .
C9_1 C1_1 H1_1 126.4 . .
N10_1 C9_1 C1_1 107.8(2) . .
C8_1 C9_1 N10_1 121.0(2) . .
C8_1 C9_1 C1_1 131.2(2) . .
C9_1 C8_1 C9_1 120.7(3) . 2_655
C9_1 C8_1 C15_1 119.66(15) . .
C9_1 C8_1 C15_1 119.66(15) 2_655 .
C16_1 C15_1 C8_1 119.64(14) . .
C16_1 C15_1 C8_1 119.64(14) 2_655 .
C16_1 C15_1 C16_1 120.7(3) 2_655 .
C15_1 C16_1 C17_1 123.0(2) . .
C15_1 C16_1 C21_1 119.2(2) . .
C17_1 C16_1 C21_1 117.8(2) . .
C16_1 C17_1 H17_1 119.4 . .
C18_1 C17_1 C16_1 121.1(2) . .
C18_1 C17_1 H17_1 119.4 . .
C17_1 C18_1 H18_1 119.6 . .
C17_1 C18_1 C19_1 120.9(2) . .
C19_1 C18_1 H18_1 119.6 . .
C20 C19_1 C18_1 119.8(2) . .
C20 C19_1 H19_1 120.1 . .
C18_1 C19_1 H19_1 120.1 . .
C20 C21_1 C16_1 119.1(2) . .
C22_1 C21_1 C20 121.1(2) . .
C22_1 C21_1 C16_1 119.7(2) . .
C21_1 C22_1 C21_1 121.4(3) 2_655 .
C21_1 C22_1 H22_1 119.3 2_655 .
C21_1 C22_1 H22_1 119.3 . .
C3_1 C23_1 H23A_1 109.5 . .
C3_1 C23_1 H23B_1 109.5 . .
C3_1 C23_1 H23C_1 109.5 . .
H23A_1 C23_1 H23B_1 109.5 . .
H23A_1 C23_1 H23C_1 109.5 . .
H23B_1 C23_1 H23C_1 109.5 . .
F13_1 B4_1 F13_1 109.1(3) 2_655 .
F13_1 B4_1 N10_1 110.09(9) 2_655 .
F13_1 B4_1 N10_1 109.95(9) . .
F13_1 B4_1 N10_1 109.95(9) 2_655 2_655
F13_1 B4_1 N10_1 110.08(9) . 2_655
N10_1 B4_1 N10_1 107.7(3) . 2_655
C3_2 N10_2 C9_2 107.9(2) . .
C3_2 N10_2 B4_2 127.2(2) . .
C9_2 N10_2 B4_2 124.9(2) . .
N10_2 C3_2 C2_2 109.1(2) . .
N10_2 C3_2 C23_2 122.7(2) . .
C2_2 C3_2 C23_2 128.1(2) . .
C3_2 C2_2 H2_2 126.1 . .
C1_2 C2_2 C3_2 107.9(2) . .
C1_2 C2_2 H2_2 126.1 . .
C2_2 C1_2 H1_2 126.5 . .
C2_2 C1_2 C9_2 107.1(2) . .
C9_2 C1_2 H1_2 126.5 . .
N10_2 C9_2 C1_2 108.0(2) . .
C8_2 C9_2 N10_2 121.4(2) . .
C8_2 C9_2 C1_2 130.6(2) . .
C9_2 C8_2 C9_2 120.2(3) 2_755 .
C9_2 C8_2 C15_2 119.88(15) 2_755 .
C9_2 C8_2 C15_2 119.88(15) . .
C16_2 C15_2 C8_2 119.60(15) 2_755 .
C16_2 C15_2 C8_2 119.60(15) . .
C16_2 C15_2 C16_2 120.8(3) 2_755 .
C15_2 C16_2 C17_2 122.8(2) . .
C15_2 C16_2 C21_2 119.3(2) . .
C17_2 C16_2 C21_2 117.9(2) . .
C16_2 C17_2 H17_2 119.6 . .
C18_2 C17_2 C16_2 120.8(2) . .
C18_2 C17_2 H17_2 119.6 . .
C17_2 C18_2 H18_2 119.4 . .
C17_2 C18_2 C19_2 121.1(2) . .
C19_2 C18_2 H18_2 119.4 . .
C18_2 C19_2 H19_2 119.9 . .
C20_2 C19_2 C18_2 120.3(2) . .
C20_2 C19_2 H19_2 119.9 . .
C19_2 C20_2 H20_2 119.5 . .
C19_2 C20_2 C21_2 120.9(2) . .
C21_2 C20_2 H20_2 119.5 . .
C20_2 C21_2 C16_2 119.0(2) . .
C22_2 C21_2 C16_2 119.2(2) . .
C22_2 C21_2 C20_2 121.8(2) . .
C21_2 C22_2 C21_2 122.1(3) . 2_755
C21_2 C22_2 H22_2 119.0 2_755 .
C21_2 C22_2 H22_2 119.0 . .
C3_2 C23_2 H23A_2 109.5 . .
C3_2 C23_2 H23B_2 109.5 . .
C3_2 C23_2 H23C_2 109.5 . .
H23A_2 C23_2 H23B_2 109.5 . .
H23A_2 C23_2 H23C_2 109.5 . .
H23B_2 C23_2 H23C_2 109.5 . .
F13_2 B4_2 F13_2 109.0(3) 2_755 .
F13_2 B4_2 N10_2 110.16(9) 2_755 2_755
F13_2 B4_2 N10_2 110.16(9) . .
F13_2 B4_2 N10_2 110.13(9) 2_755 .
F13_2 B4_2 N10_2 110.13(9) . 2_755
N10_2 B4_2 N10_2 107.2(3) . 2_755

loop_
_geom_bond_atom_site_label_1
_geom_bond_atom_site_label_2
_geom_bond_distance
_geom_bond_site_symmetry_2
Cl1 C1X 1.764(7) .
C1X H1X 1.0000 .
C1X Cl2 1.681(7) .
C1X Cl3 1.844(6) .
C4X H4X 1.0000 .
C4X Cl10 1.773(15) .
C4X Cl11 1.774(15) .
C4X Cl12 1.763(15) .
C2X H2X 1.0000 .
C2X Cl4 1.771(12) .
C2X Cl5 1.798(12) .
C2X Cl6 1.722(12) .
C3X H3X 1.0000 .
C3X Cl7 1.781(13) .
C3X Cl8 1.804(14) .
C3X Cl9 1.729(14) .
C20 H20 0.9500 .
C20 C19_1 1.359(3) .
C20 C21_1 1.430(3) .
F13_1 B4_1 1.398(2) .
N10_1 C3_1 1.356(3) .
N10_1 C9_1 1.405(3) .
N10_1 B4_1 1.544(3) .
C3_1 C2_1 1.408(3) .
C3_1 C23_1 1.487(3) .
C2_1 H2_1 0.9500 .
C2_1 C1_1 1.378(3) .
C1_1 H1_1 0.9500 .
C1_1 C9_1 1.408(3) .
C9_1 C8_1 1.397(3) .
C8_1 C9_1 1.397(3) 2_655
C8_1 C15_1 1.505(4) .
C15_1 C16_1 1.410(3) 2_655
C15_1 C16_1 1.410(3) .
C16_1 C17_1 1.433(3) .
C16_1 C21_1 1.437(3) .
C17_1 H17_1 0.9500 .
C17_1 C18_1 1.362(3) .
C18_1 H18_1 0.9500 .
C18_1 C19_1 1.429(3) .
C19_1 H19_1 0.9500 .
C21_1 C22_1 1.393(3) .
C22_1 C21_1 1.393(3) 2_655
C22_1 H22_1 0.9500 .
C23_1 H23A_1 0.9800 .
C23_1 H23B_1 0.9800 .
C23_1 H23C_1 0.9800 .
B4_1 F13_1 1.398(2) 2_655
B4_1 N10_1 1.544(3) 2_655
F13_2 B4_2 1.397(3) .
N10_2 C3_2 1.358(3) .
N10_2 C9_2 1.397(3) .
N10_2 B4_2 1.548(3) .
C3_2 C2_2 1.402(4) .
C3_2 C23_2 1.492(3) .
C2_2 H2_2 0.9500 .
C2_2 C1_2 1.383(3) .
C1_2 H1_2 0.9500 .
C1_2 C9_2 1.411(3) .
C9_2 C8_2 1.395(3) .
C8_2 C9_2 1.395(3) 2_755
C8_2 C15_2 1.493(4) .
C15_2 C16_2 1.410(3) 2_755
C15_2 C16_2 1.410(3) .
C16_2 C17_2 1.432(3) .
C16_2 C21_2 1.439(3) .
C17_2 H17_2 0.9500 .
C17_2 C18_2 1.362(3) .
C18_2 H18_2 0.9500 .
C18_2 C19_2 1.415(4) .
C19_2 H19_2 0.9500 .
C19_2 C20_2 1.356(4) .
C20_2 H20_2 0.9500 .
C20_2 C21_2 1.431(3) .
C21_2 C22_2 1.394(3) .
C22_2 C21_2 1.394(3) 2_755
C22_2 H22_2 0.9500 .
C23_2 H23A_2 0.9800 .
C23_2 H23B_2 0.9800 .
C23_2 H23C_2 0.9800 .
B4_2 F13_2 1.397(3) 2_755
B4_2 N10_2 1.548(3) 2_755

loop_
_geom_hbond_atom_site_label_D
_geom_hbond_atom_site_label_H
_geom_hbond_atom_site_label_A
_geom_hbond_distance_DH
_geom_hbond_distance_HA
_geom_hbond_distance_DA
_geom_hbond_angle_DHA
C23_1 H23A_1 F13_1 0.98 2.45 3.168(3) 129.5
C23_1 H23C_1 F13_2 0.98 2.42 3.392(3) 172.9

loop_
_geom_torsion_atom_site_label_1
_geom_torsion_atom_site_label_2
_geom_torsion_atom_site_label_3
_geom_torsion_atom_site_label_4
_geom_torsion
_geom_torsion_site_symmetry_1
_geom_torsion_site_symmetry_4
C20 C21_1 C22_1 C21_1 -179.5(2) . 2_655
N10_1 C3_1 C2_1 C1_1 -0.8(3) . .
N10_1 C9_1 C8_1 C9_1 1.06(15) . 2_655
N10_1 C9_1 C8_1 C15_1 -178.94(15) . .
C3_1 N10_1 C9_1 C1_1 -1.2(3) . .
C3_1 N10_1 C9_1 C8_1 178.04(18) . .
C3_1 N10_1 B4_1 F13_1 60.9(3) . 2_655
C3_1 N10_1 B4_1 F13_1 -59.2(3) . .
C3_1 N10_1 B4_1 N10_1 -179.2(2) . 2_655
C3_1 C2_1 C1_1 C9_1 0.0(3) . .
C2_1 C1_1 C9_1 N10_1 0.7(3) . .
C2_1 C1_1 C9_1 C8_1 -178.4(2) . .
C1_1 C9_1 C8_1 C9_1 -179.8(3) . 2_655
C1_1 C9_1 C8_1 C15_1 0.2(3) . .
C9_1 N10_1 C3_1 C2_1 1.3(3) . .
C9_1 N10_1 C3_1 C23_1 -179.0(2) . .
C9_1 N10_1 B4_1 F13_1 -118.8(2) . 2_655
C9_1 N10_1 B4_1 F13_1 121.0(2) . .
C9_1 N10_1 B4_1 N10_1 1.08(15) . 2_655
C9_1 C8_1 C15_1 C16_1 -74.12(15) . .
C9_1 C8_1 C15_1 C16_1 -74.12(15) 2_655 2_655
C9_1 C8_1 C15_1 C16_1 105.88(15) 2_655 .
C9_1 C8_1 C15_1 C16_1 105.88(15) . 2_655
C8_1 C15_1 C16_1 C17_1 -2.5(2) . .
C8_1 C15_1 C16_1 C21_1 179.40(15) . .
C15_1 C16_1 C17_1 C18_1 -179.0(2) . .
C15_1 C16_1 C21_1 C20 -179.88(19) . .
C15_1 C16_1 C21_1 C22_1 1.2(3) . .
C16_1 C15_1 C16_1 C17_1 177.5(2) 2_655 .
C16_1 C15_1 C16_1 C21_1 -0.59(15) 2_655 .
C16_1 C17_1 C18_1 C19_1 -0.6(4) . .
C16_1 C21_1 C22_1 C21_1 -0.60(15) . 2_655
C17_1 C16_1 C21_1 C20 2.0(3) . .
C17_1 C16_1 C21_1 C22_1 -176.95(18) . .
C17_1 C18_1 C19_1 C20 1.1(4) . .
C19_1 C20 C21_1 C16_1 -1.6(4) . .
C19_1 C20 C21_1 C22_1 177.3(2) . .
C21_1 C20 C19_1 C18_1 0.0(4) . .
C21_1 C16_1 C17_1 C18_1 -0.9(3) . .
C23_1 C3_1 C2_1 C1_1 179.5(2) . .
B4_1 N10_1 C3_1 C2_1 -178.51(17) . .
B4_1 N10_1 C3_1 C23_1 1.2(3) . .
B4_1 N10_1 C9_1 C1_1 178.53(16) . .
B4_1 N10_1 C9_1 C8_1 -2.2(3) . .
N10_2 C3_2 C2_2 C1_2 0.1(3) . .
N10_2 C9_2 C8_2 C9_2 0.89(15) . 2_755
N10_2 C9_2 C8_2 C15_2 -179.11(15) . .
C3_2 N10_2 C9_2 C1_2 -0.6(3) . .
C3_2 N10_2 C9_2 C8_2 178.93(19) . .
C3_2 N10_2 B4_2 F13_2 -60.1(3) . 2_755
C3_2 N10_2 B4_2 F13_2 60.1(3) . .
C3_2 N10_2 B4_2 N10_2 180.0(3) . 2_755
C3_2 C2_2 C1_2 C9_2 -0.5(3) . .
C2_2 C1_2 C9_2 N10_2 0.7(3) . .
C2_2 C1_2 C9_2 C8_2 -178.8(2) . .
C1_2 C9_2 C8_2 C9_2 -179.7(3) . 2_755
C1_2 C9_2 C8_2 C15_2 0.3(3) . .
C9_2 N10_2 C3_2 C2_2 0.3(3) . .
C9_2 N10_2 C3_2 C23_2 -178.5(2) . .
C9_2 N10_2 B4_2 F13_2 120.8(2) . 2_755
C9_2 N10_2 B4_2 F13_2 -119.0(2) . .
C9_2 N10_2 B4_2 N10_2 0.90(15) . 2_755
C9_2 C8_2 C15_2 C16_2 -98.42(15) 2_755 2_755
C9_2 C8_2 C15_2 C16_2 81.58(15) 2_755 .
C9_2 C8_2 C15_2 C16_2 81.58(15) . 2_755
C9_2 C8_2 C15_2 C16_2 -98.42(15) . .
C8_2 C15_2 C16_2 C17_2 1.0(2) . .
C8_2 C15_2 C16_2 C21_2 -179.63(15) . .
C15_2 C16_2 C17_2 C18_2 180.0(2) . .
C15_2 C16_2 C21_2 C20_2 179.72(19) . .
C15_2 C16_2 C21_2 C22_2 -0.8(3) . .
C16_2 C15_2 C16_2 C17_2 -179.0(2) 2_755 .
C16_2 C15_2 C16_2 C21_2 0.37(15) 2_755 .
C16_2 C17_2 C18_2 C19_2 0.1(4) . .
C16_2 C21_2 C22_2 C21_2 0.37(15) . 2_755
C17_2 C16_2 C21_2 C20_2 -0.9(3) . .
C17_2 C16_2 C21_2 C22_2 178.64(18) . .
C17_2 C18_2 C19_2 C20_2 -0.6(4) . .
C18_2 C19_2 C20_2 C21_2 0.3(4) . .
C19_2 C20_2 C21_2 C16_2 0.5(4) . .
C19_2 C20_2 C21_2 C22_2 -179.1(2) . .
C20_2 C21_2 C22_2 C21_2 179.9(3) . 2_755
C21_2 C16_2 C17_2 C18_2 0.6(3) . .
C23_2 C3_2 C2_2 C1_2 178.9(3) . .
B4_2 N10_2 C3_2 C2_2 -178.92(18) . .
B4_2 N10_2 C3_2 C23_2 2.3(4) . .
B4_2 N10_2 C9_2 C1_2 178.65(16) . .
B4_2 N10_2 C9_2 C8_2 -1.8(3) . .
